data_7033877
loop_
_publ_author_name
'Kuhn, A.'
'Conradie, J.'

_publ_section_title
;
 Observed hydrolysis of fluorine substituted
 bis(\b-diketonato)-dichlorotitanium(iv) complexes.
;
_journal_issue 11
_journal_name_full 'Dalton transactions (Cambridge, England : 2003)'
_journal_page_first 5106
_journal_page_last 5113
_journal_paper_doi 10.1039/c4dt02614d
_journal_volume 44
_journal_year 2015
_chemical_formula_moiety 'C20 H4 Cl2 F24 O9 Ti2'
_chemical_formula_sum 'C20 H4 Cl2 F24 O9 Ti2'
_chemical_formula_weight 1010.93
_chemical_name_systematic
;
 ?
;
_space_group_IT_number 88
_symmetry_cell_setting tetragonal
_symmetry_space_group_name_Hall '-I 4ad'
_symmetry_space_group_name_H-M 'I 41/a :2'
_atom_sites_solution_hydrogens geom
_atom_sites_solution_primary direct
_atom_sites_solution_secondary difmap
_audit_creation_date 2014-08-27T21:12:22-00:00
_audit_creation_method 'WinGX routine CIF_UPDATE'
_audit_update_record
;
2014-08-27 deposited with the CCDC.
2015-02-02 downloaded from the CCDC.
;
_cell_angle_alpha 90
_cell_angle_beta 90
_cell_angle_gamma 90
_cell_formula_units_Z 8
_cell_length_a 23.1255(4)
_cell_length_b 23.1255(4)
_cell_length_c 12.3948(5)
_cell_measurement_reflns_used 5010
_cell_measurement_temperature 100(2)
_cell_measurement_theta_max 27.98
_cell_measurement_theta_min 2.49
_cell_measurement_wavelength 0.71073
_cell_volume 6628.6(3)
_computing_cell_refinement 'SAINT-Plus (Bruker, 2004)'
_computing_data_collection 'Apex2 (Bruker, 2005)'
_computing_data_reduction 'SAINT-Plus and XPREP (Bruker, 2004)'
_computing_molecular_graphics 'DIAMOND (Brandenburg & Putz, 2005)'
_computing_publication_material 'WinGX (Farrugia, 1999)'
_computing_structure_refinement 'SHELXL-97 (Sheldrick, 1997)'
_computing_structure_solution 'SIR97 (Altomare et al., 1999)'
_diffrn_ambient_temperature 100(2)
_diffrn_detector_area_resol_mean 512
_diffrn_measured_fraction_theta_full 1
_diffrn_measured_fraction_theta_max 1
_diffrn_measurement_device_type
;
        Bruker X8 ApexII 4K Kappa CCD
;
_diffrn_measurement_method '\w & \f'
_diffrn_radiation_monochromator graphite
_diffrn_radiation_type MoK\a
_diffrn_radiation_wavelength 0.71073
_diffrn_reflns_av_R_equivalents 0.0399
_diffrn_reflns_av_unetI/netI 0.0229
_diffrn_reflns_limit_h_max 29
_diffrn_reflns_limit_h_min -30
_diffrn_reflns_limit_k_max 30
_diffrn_reflns_limit_k_min -29
_diffrn_reflns_limit_l_max 15
_diffrn_reflns_limit_l_min -16
_diffrn_reflns_number 34701
_diffrn_reflns_theta_full 28.27
_diffrn_reflns_theta_max 28.27
_diffrn_reflns_theta_min 2.49
_diffrn_source 'fine-focus sealed tube'
_exptl_absorpt_coefficient_mu 0.825
_exptl_absorpt_correction_T_max 0.8657
_exptl_absorpt_correction_T_min 0.7958
_exptl_absorpt_correction_type multi-scan
_exptl_absorpt_process_details
;
        SADABS (Bruker, 2004)
;
_exptl_crystal_colour yellow
_exptl_crystal_density_diffrn 2.026
_exptl_crystal_density_method 'not measured'
_exptl_crystal_description cuboid
_exptl_crystal_F_000 3920
_exptl_crystal_size_max 0.29
_exptl_crystal_size_mid 0.2
_exptl_crystal_size_min 0.18
_refine_diff_density_max 0.524
_refine_diff_density_min -0.377
_refine_diff_density_rms 0.068
_refine_ls_extinction_method none
_refine_ls_goodness_of_fit_ref 1.017
_refine_ls_hydrogen_treatment constr
_refine_ls_matrix_type full
_refine_ls_number_constraints 0
_refine_ls_number_parameters 259
_refine_ls_number_reflns 4105
_refine_ls_number_restraints 0
_refine_ls_restrained_S_all 1.017
_refine_ls_R_factor_all 0.0454
_refine_ls_R_factor_gt 0.0357
_refine_ls_shift/su_max 0.001
_refine_ls_shift/su_mean 0
_refine_ls_structure_factor_coef Fsqd
_refine_ls_weighting_details 'calc w=1/[\s^2^(Fo^2^)+(0.0305P)^2^+20.0698P] where P=(Fo^2^+2Fc^2^)/3'
_refine_ls_weighting_scheme calc
_refine_ls_wR_factor_gt 0.0812
_refine_ls_wR_factor_ref 0.0871
_reflns_number_gt 3458
_reflns_number_total 4105
_reflns_threshold_expression >2sigma(I)
_cod_data_source_file c4dt02614d2.cif
_cod_data_source_block 6fak1_0m
_cod_depositor_comments 'Adding full bibliography for 7033877--7033878.cif.'
_cod_original_cell_volume 6628.6(4)
_cod_original_sg_symbol_H-M I41/a
_cod_database_code 7033877

loop_
_symmetry_equiv_pos_as_xyz
'x, y, z'
'-x+1/2, -y, z+1/2'
'-y+3/4, x+1/4, z+1/4'
'y+3/4, -x+3/4, z+3/4'
'x+1/2, y+1/2, z+1/2'
'-x+1, -y+1/2, z+1'
'-y+5/4, x+3/4, z+3/4'
'y+5/4, -x+5/4, z+5/4'
'-x, -y, -z'
'x-1/2, y, -z-1/2'
'y-3/4, -x-1/4, -z-1/4'
'-y-3/4, x-3/4, -z-3/4'
'-x+1/2, -y+1/2, -z+1/2'
'x, y+1/2, -z'
'y-1/4, -x+1/4, -z+1/4'
'-y-1/4, x-1/4, -z-1/4'

loop_
_atom_site_label
_atom_site_type_symbol
_atom_site_fract_x
_atom_site_fract_y
_atom_site_fract_z
_atom_site_U_iso_or_equiv
_atom_site_adp_type
_atom_site_occupancy
_atom_site_symmetry_multiplicity
_atom_site_calc_flag
_atom_site_refinement_flags
Ti Ti 0.493424(15) 0.034284(15) 0.12913(3) 0.01678(9) Uani 1 1 d .
O5 O 0.5 0 0 0.0221(4) Uani 1 2 d S
Cl Cl 0.52107(2) 0.12338(2) 0.08294(5) 0.02673(13) Uani 1 1 d .
O1 O 0.40953(6) 0.04999(6) 0.11448(11) 0.0178(3) Uani 1 1 d .
O2 O 0.47851(6) 0.06011(7) 0.28677(12) 0.0240(3) Uani 1 1 d .
C1 C 0.44356(13) 0.09983(13) 0.4481(2) 0.0432(7) Uani 1 1 d .
C2 C 0.43470(10) 0.08189(9) 0.32999(17) 0.0240(4) Uani 1 1 d .
C3 C 0.38121(10) 0.09096(10) 0.28144(18) 0.0252(4) Uani 1 1 d .
H3 H 0.3508 0.109 0.3204 0.03 Uiso 1 1 calc R
C4 C 0.37269(8) 0.07355(8) 0.17646(17) 0.0177(4) Uani 1 1 d .
C5 C 0.31207(9) 0.08139(9) 0.12752(18) 0.0222(4) Uani 1 1 d .
F1 F 0.46912(10) 0.05932(10) 0.50293(13) 0.0713(7) Uani 1 1 d .
F2 F 0.47572(13) 0.14685(11) 0.45241(18) 0.0926(9) Uani 1 1 d .
F3 F 0.39434(10) 0.11171(11) 0.49778(15) 0.0752(7) Uani 1 1 d .
F4 F 0.29055(7) 0.13284(7) 0.15212(17) 0.0551(5) Uani 1 1 d .
F5 F 0.31213(6) 0.07701(10) 0.02298(13) 0.0582(5) Uani 1 1 d .
F6 F 0.27612(6) 0.04298(7) 0.16737(16) 0.0482(5) Uani 1 1 d .
O3 O 0.46697(6) -0.04538(6) 0.18832(12) 0.0195(3) Uani 1 1 d .
O4 O 0.56837(6) 0.01028(6) 0.18541(12) 0.0212(3) Uani 1 1 d .
C6 C 0.46306(8) -0.14292(9) 0.24476(17) 0.0193(4) Uani 1 1 d .
C7 C 0.49678(8) -0.08737(8) 0.21857(15) 0.0154(4) Uani 1 1 d .
C8 C 0.55665(8) -0.08758(8) 0.23618(16) 0.0182(4) Uani 1 1 d .
H8 H 0.5756 -0.122 0.2582 0.022 Uiso 1 1 calc R
C9 C 0.58752(8) -0.03768(8) 0.22140(15) 0.0157(4) Uani 1 1 d .
C10 C 0.65120(8) -0.03532(9) 0.25497(17) 0.0200(4) Uani 1 1 d .
F7 F 0.41377(7) -0.14524(7) 0.19248(14) 0.0460(4) Uani 1 1 d .
F8 F 0.45066(8) -0.14438(7) 0.34826(12) 0.0468(4) Uani 1 1 d .
F9 F 0.49266(7) -0.18920(6) 0.22020(19) 0.0606(6) Uani 1 1 d .
F10 F 0.68267(6) -0.00734(7) 0.18366(13) 0.0437(4) Uani 1 1 d .
F11 F 0.67369(6) -0.08750(6) 0.26704(13) 0.0354(3) Uani 1 1 d .
F12 F 0.65562(6) -0.00771(7) 0.34859(12) 0.0392(4) Uani 1 1 d .

loop_
_atom_site_aniso_label
_atom_site_aniso_U_11
_atom_site_aniso_U_22
_atom_site_aniso_U_33
_atom_site_aniso_U_23
_atom_site_aniso_U_13
_atom_site_aniso_U_12
Ti 0.01272(16) 0.01787(17) 0.01976(18) 0.00413(14) 0.00032(13) 0.00165(12)
O5 0.0192(10) 0.0230(10) 0.0241(11) 0.0025(8) 0.0059(8) 0.0031(8)
Cl 0.0185(2) 0.0192(2) 0.0425(3) 0.0085(2) -0.0019(2) -0.00023(18)
O1 0.0135(6) 0.0196(7) 0.0202(7) 0.0004(5) -0.0006(5) 0.0017(5)
O2 0.0207(7) 0.0306(8) 0.0208(7) -0.0011(6) -0.0047(6) 0.0004(6)
C1 0.0533(17) 0.0492(16) 0.0270(13) -0.0131(12) -0.0068(12) 0.0107(13)
C2 0.0304(11) 0.0225(10) 0.0192(10) -0.0009(8) -0.0013(9) 0.0002(8)
C3 0.0247(10) 0.0268(11) 0.0242(11) -0.0016(9) 0.0036(9) 0.0059(8)
C4 0.0147(9) 0.0139(8) 0.0245(10) 0.0042(7) 0.0006(7) -0.0019(7)
C5 0.0148(9) 0.0214(10) 0.0305(11) 0.0018(8) 0.0008(8) 0.0004(7)
F1 0.1042(16) 0.0878(15) 0.0219(8) -0.0061(9) -0.0147(9) 0.0478(13)
F2 0.145(2) 0.0807(16) 0.0525(13) -0.0246(11) -0.0268(14) -0.0425(15)
F3 0.0780(14) 0.1175(18) 0.0302(9) -0.0295(11) -0.0007(9) 0.0401(13)
F4 0.0334(8) 0.0302(8) 0.1017(15) -0.0136(9) -0.0282(9) 0.0159(6)
F5 0.0207(7) 0.1255(17) 0.0283(8) 0.0012(9) -0.0070(6) 0.0158(9)
F6 0.0208(7) 0.0451(9) 0.0786(12) 0.0272(9) -0.0076(7) -0.0137(6)
O3 0.0149(6) 0.0201(7) 0.0233(7) 0.0057(6) 0.0000(5) -0.0008(5)
O4 0.0145(6) 0.0186(7) 0.0304(8) 0.0073(6) -0.0022(6) -0.0003(5)
C6 0.0180(9) 0.0194(9) 0.0206(10) -0.0009(8) 0.0023(8) -0.0019(7)
C7 0.0179(9) 0.0162(9) 0.0122(9) -0.0018(7) 0.0016(7) -0.0027(7)
C8 0.0189(9) 0.0149(9) 0.0208(10) -0.0006(7) -0.0021(8) 0.0014(7)
C9 0.0143(8) 0.0185(9) 0.0144(9) -0.0010(7) -0.0001(7) 0.0010(7)
C10 0.0172(9) 0.0195(9) 0.0234(10) 0.0023(8) -0.0044(8) -0.0006(7)
F7 0.0399(8) 0.0379(8) 0.0604(11) 0.0183(8) -0.0281(8) -0.0240(7)
F8 0.0708(11) 0.0485(9) 0.0212(7) 0.0030(6) 0.0058(7) -0.0375(8)
F9 0.0384(9) 0.0153(7) 0.1281(18) -0.0097(9) 0.0369(10) -0.0036(6)
F10 0.0165(6) 0.0644(10) 0.0504(10) 0.0319(8) -0.0023(6) -0.0077(6)
F11 0.0209(6) 0.0237(7) 0.0616(10) 0.0014(6) -0.0131(6) 0.0052(5)
F12 0.0304(7) 0.0484(9) 0.0388(8) -0.0180(7) -0.0168(6) 0.0045(6)

loop_
_atom_type_symbol
_atom_type_description
_atom_type_scat_dispersion_real
_atom_type_scat_dispersion_imag
_atom_type_scat_source
C C 0.0033 0.0016 'International Tables Vol C Tables 4.2.6.8 and 6.1.1.4'
H H 0 0 'International Tables Vol C Tables 4.2.6.8 and 6.1.1.4'
O O 0.0106 0.006 'International Tables Vol C Tables 4.2.6.8 and 6.1.1.4'
F F 0.0171 0.0103 'International Tables Vol C Tables 4.2.6.8 and 6.1.1.4'
Cl Cl 0.1484 0.1585 'International Tables Vol C Tables 4.2.6.8 and 6.1.1.4'
Ti Ti 0.2776 0.4457 'International Tables Vol C Tables 4.2.6.8 and 6.1.1.4'

loop_
_geom_angle_atom_site_label_1
_geom_angle_atom_site_label_2
_geom_angle_atom_site_label_3
_geom_angle
_geom_angle_site_symmetry_3
O5 Ti O4 96.79(5) .
O5 Ti O1 94.72(4) .
O4 Ti O1 162.82(6) .
O5 Ti O2 169.59(5) .
O4 Ti O2 83.84(6) .
O1 Ti O2 82.57(6) .
O5 Ti O3 87.02(4) .
O4 Ti O3 83.27(6) .
O1 Ti O3 84.63(6) .
O2 Ti O3 82.73(6) .
O5 Ti Cl 98.92(2) .
O4 Ti Cl 95.74(4) .
O1 Ti Cl 95.03(4) .
O2 Ti Cl 91.34(5) .
O3 Ti Cl 174.06(5) .
Ti O5 Ti 180.00(3) 9_655
C4 O1 Ti 132.83(13) .
C2 O2 Ti 130.86(14) .
F1 C1 F2 108.5(3) .
F1 C1 F3 107.3(3) .
F2 C1 F3 107.2(3) .
F1 C1 C2 111.4(2) .
F2 C1 C2 109.7(2) .
F3 C1 C2 112.6(2) .
O2 C2 C3 126.5(2) .
O2 C2 C1 114.1(2) .
C3 C2 C1 119.4(2) .
C4 C3 C2 119.5(2) .
C4 C3 H3 120.3 .
C2 C3 H3 120.3 .
O1 C4 C3 126.97(19) .
O1 C4 C5 115.05(18) .
C3 C4 C5 117.96(18) .
F5 C5 F6 108.8(2) .
F5 C5 F4 107.4(2) .
F6 C5 F4 106.44(19) .
F5 C5 C4 112.52(17) .
F6 C5 C4 110.43(17) .
F4 C5 C4 110.94(17) .
C7 O3 Ti 129.33(12) .
C9 O4 Ti 132.99(13) .
F9 C6 F7 107.86(19) .
F9 C6 F8 108.7(2) .
F7 C6 F8 106.93(18) .
F9 C6 C7 111.69(16) .
F7 C6 C7 111.74(17) .
F8 C6 C7 109.76(16) .
O3 C7 C8 126.51(17) .
O3 C7 C6 115.67(16) .
C8 C7 C6 117.72(17) .
C9 C8 C7 119.42(18) .
C9 C8 H8 120.3 .
C7 C8 H8 120.3 .
O4 C9 C8 126.80(18) .
O4 C9 C10 113.45(16) .
C8 C9 C10 119.68(17) .
F10 C10 F11 107.90(18) .
F10 C10 F12 107.95(18) .
F11 C10 F12 108.03(17) .
F10 C10 C9 111.53(17) .
F11 C10 C9 112.10(16) .
F12 C10 C9 109.18(17) .

loop_
_geom_bond_atom_site_label_1
_geom_bond_atom_site_label_2
_geom_bond_distance
_geom_bond_site_symmetry_2
Ti O5 1.7926(4) .
Ti O4 1.9490(14) .
Ti O1 1.9822(13) .
Ti O2 2.0721(16) .
Ti O3 2.0753(14) .
Ti Cl 2.2319(6) .
O5 Ti 1.7926(4) 9_655
O1 C4 1.270(2) .
O2 C2 1.252(3) .
C1 F1 1.300(3) .
C1 F2 1.318(4) .
C1 F3 1.323(3) .
C1 C2 1.536(3) .
C2 C3 1.391(3) .
C3 C4 1.376(3) .
C3 H3 0.95 .
C4 C5 1.538(3) .
C5 F5 1.300(3) .
C5 F6 1.313(2) .
C5 F4 1.325(3) .
O3 C7 1.248(2) .
O4 C9 1.275(2) .
C6 F9 1.306(2) .
C6 F7 1.312(2) .
C6 F8 1.315(2) .
C6 C7 1.537(3) .
C7 C8 1.402(3) .
C8 C9 1.369(3) .
C8 H8 0.95 .
C9 C10 1.531(3) .
C10 F10 1.315(2) .
C10 F11 1.322(2) .
C10 F12 1.328(3) .

loop_
_geom_hbond_atom_site_label_D
_geom_hbond_atom_site_label_H
_geom_hbond_atom_site_label_A
_geom_hbond_distance_DH
_geom_hbond_distance_HA
_geom_hbond_distance_DA
_geom_hbond_angle_DHA
_geom_hbond_site_symmetry_A
C8 H8 Cl 0.95 2.89 3.840(2) 176.2 3_545

loop_
_geom_torsion_atom_site_label_1
_geom_torsion_atom_site_label_2
_geom_torsion_atom_site_label_3
_geom_torsion_atom_site_label_4
_geom_torsion
O5 Ti O1 C4 179.13(16)
O4 Ti O1 C4 47.2(3)
O2 Ti O1 C4 9.23(17)
O3 Ti O1 C4 92.58(17)
Cl Ti O1 C4 -81.47(17)
O5 Ti O2 C2 -83.8(3)
O4 Ti O2 C2 -177.79(19)
O1 Ti O2 C2 -8.32(19)
O3 Ti O2 C2 -93.82(19)
Cl Ti O2 C2 86.58(19)
Ti O2 C2 C3 4.8(3)
Ti O2 C2 C1 -174.80(17)
F1 C1 C2 O2 -46.7(3)
F2 C1 C2 O2 73.4(3)
F3 C1 C2 O2 -167.3(2)
F1 C1 C2 C3 133.7(3)
F2 C1 C2 C3 -106.2(3)
F3 C1 C2 C3 13.0(4)
O2 C2 C3 C4 2.0(4)
C1 C2 C3 C4 -178.3(2)
Ti O1 C4 C3 -6.7(3)
Ti O1 C4 C5 175.05(13)
C2 C3 C4 O1 -1.4(3)
C2 C3 C4 C5 176.84(19)
O1 C4 C5 F5 -17.2(3)
C3 C4 C5 F5 164.4(2)
O1 C4 C5 F6 104.6(2)
C3 C4 C5 F6 -73.8(2)
O1 C4 C5 F4 -137.6(2)
C3 C4 C5 F4 44.0(3)
O5 Ti O3 C7 83.32(16)
O4 Ti O3 C7 -13.88(17)
O1 Ti O3 C7 178.35(17)
O2 Ti O3 C7 -98.48(17)
O5 Ti O4 C9 -75.45(18)
O1 Ti O4 C9 56.3(3)
O2 Ti O4 C9 94.09(19)
O3 Ti O4 C9 10.72(18)
Cl Ti O4 C9 -175.17(18)
Ti O3 C7 C8 11.1(3)
Ti O3 C7 C6 -172.63(12)
F9 C6 C7 O3 146.3(2)
F7 C6 C7 O3 25.3(3)
F8 C6 C7 O3 -93.1(2)
F9 C6 C7 C8 -37.1(3)
F7 C6 C7 C8 -158.02(19)
F8 C6 C7 C8 83.5(2)
O3 C7 C8 C9 1.0(3)
C6 C7 C8 C9 -175.23(18)
Ti O4 C9 C8 -4.2(3)
Ti O4 C9 C10 178.84(14)
C7 C8 C9 O4 -5.0(3)
C7 C8 C9 C10 171.75(18)
O4 C9 C10 F10 -43.7(2)
C8 C9 C10 F10 139.1(2)
O4 C9 C10 F11 -164.80(18)
C8 C9 C10 F11 18.0(3)
O4 C9 C10 F12 75.5(2)
C8 C9 C10 F12 -101.6(2)
